data_2311699
loop_
_publ_author_name
'Wijethunga, Tharanga K.'
'\/Dakovi\'c, Marijana'
'Desper, John'
'Aaker\"oy, Christer B'

_publ_section_title
;
 A new tecton with parallel halogen-bond donors: a path to supramolecular
 rectangles.
;
_journal_issue 'Pt 2'
_journal_name_full 'Acta crystallographica Section B, Structural science, crystal engineering and materials'
_journal_page_first 163
_journal_page_last 167
_journal_paper_doi 10.1107/S2052520616016450
_journal_volume 73
_journal_year 2017
_chemical_formula_moiety
;
(C18 H8 I2) (C12 H12 N2)
;
_chemical_formula_sum 'C30 H20 I2 N2'
_chemical_formula_weight 662.28
_chemical_name_systematic
;
TW-10-14 1,8-di(iodoethynyl)anthracene, 1,2-bis(4-pyridyl)ethane
;
_space_group_crystal_system triclinic
_space_group_IT_number 2
_space_group_name_Hall '-P 1'
_space_group_name_H-M_alt 'P -1'
_atom_sites_solution_hydrogens geom
_audit_creation_method SHELXL-2013
_cell_angle_alpha 96.346(5)
_cell_angle_beta 93.215(5)
_cell_angle_gamma 103.295(4)
_cell_formula_units_Z 2
_cell_length_a 9.5153(16)
_cell_length_b 9.6261(16)
_cell_length_c 14.368(3)
_cell_measurement_reflns_used 9607
_cell_measurement_temperature 120(2)
_cell_measurement_theta_max 32.45
_cell_measurement_theta_min 2.21
_cell_volume 1268.4(4)
_computing_cell_refinement 'Bruker SAINT'
_computing_data_collection 'Bruker APEX2'
_computing_data_reduction 'Bruker SAINT'
_computing_molecular_graphics 'Bruker SHELXTL'
_computing_publication_material 'Bruker SHELXTL'
_computing_structure_refinement 'SHELXL-2013 (Sheldrick, 2013)'
_computing_structure_solution 'SHELXS-97 (Sheldrick 2008)'
_diffrn_ambient_temperature 120(2)
_diffrn_measured_fraction_theta_full 0.998
_diffrn_measured_fraction_theta_max 0.928
_diffrn_measurement_device_type 'Bruker APEX-II CCD'
_diffrn_measurement_method '\f and \w scans'
_diffrn_radiation_type MoK\a
_diffrn_radiation_wavelength 0.71073
_diffrn_reflns_av_R_equivalents 0.0318
_diffrn_reflns_limit_h_max 14
_diffrn_reflns_limit_h_min -14
_diffrn_reflns_limit_k_max 14
_diffrn_reflns_limit_k_min -13
_diffrn_reflns_limit_l_max 20
_diffrn_reflns_limit_l_min -21
_diffrn_reflns_number 38542
_diffrn_reflns_theta_full 30.000
_diffrn_reflns_theta_max 32.488
_diffrn_reflns_theta_min 2.192
_exptl_absorpt_coefficient_mu 2.500
_exptl_absorpt_correction_T_max 0.721
_exptl_absorpt_correction_T_min 0.595
_exptl_absorpt_correction_type multi-scan
_exptl_absorpt_process_details SADABS
_exptl_crystal_colour bronze
_exptl_crystal_density_diffrn 1.734
_exptl_crystal_description prism
_exptl_crystal_F_000 640
_exptl_crystal_size_max 0.400
_exptl_crystal_size_mid 0.280
_exptl_crystal_size_min 0.140
_refine_diff_density_max 1.484
_refine_diff_density_min -0.845
_refine_ls_extinction_method none
_refine_ls_goodness_of_fit_ref 1.071
_refine_ls_hydrogen_treatment constr
_refine_ls_matrix_type full
_refine_ls_number_parameters 307
_refine_ls_number_reflns 8522
_refine_ls_number_restraints 0
_refine_ls_restrained_S_all 1.071
_refine_ls_R_factor_all 0.0279
_refine_ls_R_factor_gt 0.0254
_refine_ls_shift/su_max 0.001
_refine_ls_shift/su_mean 0.000
_refine_ls_structure_factor_coef Fsqd
_refine_ls_weighting_details 'w=1/[\s^2^(Fo^2^)+(0.0300P)^2^+1.0000P] where P=(Fo^2^+2Fc^2^)/3'
_refine_ls_weighting_scheme calc
_refine_ls_wR_factor_gt 0.0660
_refine_ls_wR_factor_ref 0.0674
_reflns_number_gt 7891
_reflns_number_total 8522
_reflns_threshold_expression 'I > 2\s(I)'
_cod_data_source_file ao5017sup1.cif
_cod_data_source_block DIEABpe
_cod_database_code 2311699
_shelx_space_group_comment
;
The symmetry employed for this shelxl refinement is uniquely defined
by the following loop, which should always be used as a source of
symmetry information in preference to the above space-group names.
They are only intended as comments.
;
_shelx_estimated_absorpt_t_min 0.435
_shelx_estimated_absorpt_t_max 0.721
_shelxl_version_number .2013

loop_
_space_group_symop_operation_xyz
'x, y, z'
'-x, -y, -z'

loop_
_atom_site_type_symbol
_atom_site_label
_atom_site_fract_x
_atom_site_fract_y
_atom_site_fract_z
_atom_site_U_iso_or_equiv
_atom_site_adp_type
_atom_site_calc_flag
_atom_site_occupancy
C C11 0.51557(19) -0.08715(19) 0.39395(12) 0.0216(3) Uani d 1
C C12 0.6412(2) 0.0273(2) 0.38789(12) 0.0235(3) Uani d 1
C C13 0.7757(2) 0.0183(2) 0.42377(14) 0.0281(4) Uani d 1
H H13 0.8579 0.0941 0.4195 0.034 Uiso calc 1
C C14 0.7926(2) -0.1029(2) 0.46702(15) 0.0313(4) Uani d 1
H H14 0.8859 -0.1069 0.4922 0.038 Uiso calc 1
C C15 0.6769(2) -0.2133(2) 0.47287(14) 0.0304(4) Uani d 1
H H15 0.6905 -0.2941 0.5015 0.036 Uiso calc 1
C C16 0.5348(2) -0.2100(2) 0.43662(13) 0.0251(3) Uani d 1
C C17 0.4150(2) -0.3220(2) 0.44240(14) 0.0273(4) Uani d 1
H H17 0.4282 -0.4039 0.4700 0.033 Uiso calc 1
C C18 0.2760(2) -0.31717(19) 0.40873(13) 0.0244(3) Uani d 1
C C19 0.1523(2) -0.4314(2) 0.41500(14) 0.0291(4) Uani d 1
H H19 0.1644 -0.5139 0.4422 0.035 Uiso calc 1
C C20 0.0175(2) -0.4239(2) 0.38256(15) 0.0298(4) Uani d 1
H H20 -0.0633 -0.5015 0.3867 0.036 Uiso calc 1
C C21 -0.0033(2) -0.3015(2) 0.34285(14) 0.0273(3) Uani d 1
H H21 -0.0982 -0.2979 0.3206 0.033 Uiso calc 1
C C22 0.1117(2) -0.18721(19) 0.33584(13) 0.0234(3) Uani d 1
C C23 0.25642(19) -0.19285(18) 0.36762(12) 0.0216(3) Uani d 1
C C24 0.37687(19) -0.08126(19) 0.36047(12) 0.0220(3) Uani d 1
H H24 0.3641 0.0002 0.3323 0.026 Uiso calc 1
C C31 0.6273(2) 0.1492(2) 0.34253(13) 0.0251(3) Uani d 1
C C32 0.6185(2) 0.2497(2) 0.30121(14) 0.0278(4) Uani d 1
I I1 0.61962(2) 0.41887(2) 0.22996(2) 0.02785(4) Uani d 1
C C41 0.0904(2) -0.0613(2) 0.29833(13) 0.0248(3) Uani d 1
C C42 0.0806(2) 0.0495(2) 0.26973(14) 0.0275(3) Uani d 1
I I2 0.07998(2) 0.23912(2) 0.22174(2) 0.02796(4) Uani d 1
N N51 0.6470(2) 0.66039(19) 0.13306(13) 0.0324(4) Uani d 1
C C52 0.6391(2) 0.6643(2) 0.04022(16) 0.0352(4) Uani d 1
H H52 0.6189 0.5758 -0.0002 0.042 Uiso calc 1
C C53 0.6589(2) 0.7913(3) 0.00002(15) 0.0351(4) Uani d 1
H H53 0.6515 0.7886 -0.0664 0.042 Uiso calc 1
C C54 0.6896(2) 0.9218(2) 0.05726(15) 0.0311(4) Uani d 1
C C55 0.7006(2) 0.9175(2) 0.15287(15) 0.0304(4) Uani d 1
H H55 0.7238 1.0044 0.1950 0.037 Uiso calc 1
C C56 0.6779(2) 0.7871(2) 0.18713(14) 0.0307(4) Uani d 1
H H56 0.6846 0.7872 0.2534 0.037 Uiso calc 1
C C57 0.7144(3) 1.0671(3) 0.0218(2) 0.0470(6) Uani d 1
H H57A 0.6192 1.0836 0.0012 0.056 Uiso calc 1
H H57B 0.7580 1.1423 0.0748 0.056 Uiso calc 1
N N61 0.8927(2) 1.50111(19) -0.15155(13) 0.0319(4) Uani d 1
C C62 0.9984(3) 1.4471(2) -0.11592(16) 0.0361(4) Uani d 1
H H62 1.0952 1.5031 -0.1121 0.043 Uiso calc 1
C C63 0.9737(3) 1.3136(3) -0.08434(17) 0.0395(5) Uani d 1
H H63 1.0527 1.2794 -0.0603 0.047 Uiso calc 1
C C64 0.8349(3) 1.2307(2) -0.08775(18) 0.0405(5) Uani d 1
C C65 0.7244(3) 1.2865(2) -0.12439(18) 0.0394(5) Uani d 1
H H65 0.6266 1.2331 -0.1281 0.047 Uiso calc 1
C C66 0.7576(3) 1.4201(2) -0.15542(16) 0.0347(4) Uani d 1
H H66 0.6807 1.4561 -0.1807 0.042 Uiso calc 1
C C67 0.8063(4) 1.0846(3) -0.0550(3) 0.0743(12) Uani d 1
H H67A 0.7608 1.0118 -0.1088 0.089 Uiso calc 1
H H67B 0.9003 1.0647 -0.0353 0.089 Uiso calc 1

loop_
_atom_site_aniso_label
_atom_site_aniso_U_11
_atom_site_aniso_U_22
_atom_site_aniso_U_33
_atom_site_aniso_U_12
_atom_site_aniso_U_13
_atom_site_aniso_U_23
C11 0.0276(8) 0.0214(7) 0.0182(7) 0.0094(6) 0.0047(6) 0.0034(6)
C12 0.0278(8) 0.0236(8) 0.0207(7) 0.0087(6) 0.0053(6) 0.0032(6)
C13 0.0269(8) 0.0314(9) 0.0259(8) 0.0082(7) 0.0026(7) 0.0000(7)
C14 0.0317(9) 0.0353(10) 0.0296(9) 0.0160(8) -0.0019(7) 0.0008(8)
C15 0.0371(10) 0.0297(9) 0.0289(9) 0.0177(8) -0.0001(7) 0.0049(7)
C16 0.0321(9) 0.0237(8) 0.0230(8) 0.0127(7) 0.0032(7) 0.0044(6)
C17 0.0369(9) 0.0229(8) 0.0260(8) 0.0128(7) 0.0041(7) 0.0073(7)
C18 0.0339(9) 0.0200(7) 0.0218(8) 0.0097(6) 0.0063(7) 0.0050(6)
C19 0.0392(10) 0.0207(8) 0.0286(9) 0.0067(7) 0.0060(7) 0.0081(7)
C20 0.0363(10) 0.0221(8) 0.0309(9) 0.0041(7) 0.0071(8) 0.0064(7)
C21 0.0298(9) 0.0237(8) 0.0285(9) 0.0060(7) 0.0030(7) 0.0041(7)
C22 0.0280(8) 0.0203(7) 0.0230(8) 0.0069(6) 0.0035(6) 0.0041(6)
C23 0.0286(8) 0.0196(7) 0.0186(7) 0.0085(6) 0.0049(6) 0.0035(6)
C24 0.0281(8) 0.0205(7) 0.0198(7) 0.0092(6) 0.0041(6) 0.0053(6)
C31 0.0256(8) 0.0252(8) 0.0242(8) 0.0047(6) 0.0050(6) 0.0033(6)
C32 0.0292(9) 0.0251(8) 0.0287(9) 0.0038(7) 0.0054(7) 0.0054(7)
I1 0.03187(7) 0.02183(6) 0.03057(7) 0.00462(4) 0.00670(5) 0.00819(4)
C41 0.0261(8) 0.0221(8) 0.0266(8) 0.0064(6) 0.0030(6) 0.0036(6)
C42 0.0300(9) 0.0237(8) 0.0300(9) 0.0080(7) 0.0031(7) 0.0050(7)
I2 0.03624(7) 0.02031(6) 0.03083(7) 0.01101(5) 0.00652(5) 0.00736(4)
N51 0.0417(9) 0.0235(8) 0.0351(9) 0.0087(7) 0.0137(7) 0.0094(7)
C52 0.0386(10) 0.0285(10) 0.0334(10) -0.0015(8) 0.0084(8) -0.0013(8)
C53 0.0373(10) 0.0442(12) 0.0240(9) 0.0076(9) 0.0034(8) 0.0096(8)
C54 0.0324(9) 0.0316(10) 0.0358(10) 0.0130(8) 0.0132(8) 0.0162(8)
C55 0.0358(10) 0.0244(9) 0.0321(10) 0.0076(7) 0.0081(8) 0.0046(7)
C56 0.0400(10) 0.0300(9) 0.0254(9) 0.0126(8) 0.0056(7) 0.0067(7)
C57 0.0652(16) 0.0375(12) 0.0511(14) 0.0242(11) 0.0283(13) 0.0242(11)
N61 0.0450(10) 0.0241(8) 0.0306(8) 0.0113(7) 0.0122(7) 0.0090(6)
C62 0.0379(11) 0.0347(11) 0.0389(11) 0.0099(8) 0.0121(9) 0.0121(9)
C63 0.0475(12) 0.0424(12) 0.0401(12) 0.0238(10) 0.0185(10) 0.0202(10)
C64 0.0591(14) 0.0277(10) 0.0463(13) 0.0207(9) 0.0338(11) 0.0184(9)
C65 0.0416(11) 0.0276(10) 0.0497(13) 0.0056(8) 0.0176(10) 0.0066(9)
C66 0.0431(11) 0.0313(10) 0.0339(10) 0.0141(8) 0.0078(8) 0.0088(8)
C67 0.106(3) 0.0395(14) 0.107(3) 0.0430(16) 0.081(2) 0.0458(17)

loop_
_atom_type_symbol
_atom_type_description
_atom_type_scat_dispersion_real
_atom_type_scat_dispersion_imag
_atom_type_scat_source
C C 0.0033 0.0016 'International Tables Vol C Tables 4.2.6.8 and 6.1.1.4'
H H 0.0000 0.0000 'International Tables Vol C Tables 4.2.6.8 and 6.1.1.4'
N N 0.0061 0.0033 'International Tables Vol C Tables 4.2.6.8 and 6.1.1.4'
I I -0.4742 1.8119 'International Tables Vol C Tables 4.2.6.8 and 6.1.1.4'

loop_
_geom_angle_atom_site_label_1
_geom_angle_atom_site_label_2
_geom_angle_atom_site_label_3
_geom_angle_site_symmetry_3
_geom_angle
C24 C11 C16 . 119.39(17)
C24 C11 C12 . 122.15(16)
C16 C11 C12 . 118.46(16)
C13 C12 C31 . 119.71(18)
C13 C12 C11 . 120.15(17)
C31 C12 C11 . 120.12(16)
C12 C13 C14 . 120.74(19)
C12 C13 H13 . 119.6
C14 C13 H13 . 119.6
C15 C14 C13 . 120.60(18)
C15 C14 H14 . 119.7
C13 C14 H14 . 119.7
C14 C15 C16 . 121.11(18)
C14 C15 H15 . 119.4
C16 C15 H15 . 119.4
C17 C16 C15 . 121.79(17)
C17 C16 C11 . 119.28(17)
C15 C16 C11 . 118.92(18)
C16 C17 C18 . 121.67(17)
C16 C17 H17 . 119.2
C18 C17 H17 . 119.2
C17 C18 C19 . 121.97(17)
C17 C18 C23 . 119.01(17)
C19 C18 C23 . 119.02(17)
C20 C19 C18 . 121.03(17)
C20 C19 H19 . 119.5
C18 C19 H19 . 119.5
C19 C20 C21 . 120.46(18)
C19 C20 H20 . 119.8
C21 C20 H20 . 119.8
C22 C21 C20 . 121.14(18)
C22 C21 H21 . 119.4
C20 C21 H21 . 119.4
C21 C22 C41 . 121.28(17)
C21 C22 C23 . 119.89(16)
C41 C22 C23 . 118.83(16)
C24 C23 C18 . 119.40(16)
C24 C23 C22 . 122.16(15)
C18 C23 C22 . 118.44(16)
C11 C24 C23 . 121.24(16)
C11 C24 H24 . 119.4
C23 C24 H24 . 119.4
C32 C31 C12 . 177.2(2)
C31 C32 I1 . 175.61(17)
C32 I1 N51 . 175.14(7)
C42 C41 C22 . 175.9(2)
C41 C42 I2 . 175.83(17)
C56 N51 C52 . 116.38(18)
C56 N51 I1 . 115.29(13)
C52 N51 I1 . 128.26(14)
N51 C52 C53 . 123.2(2)
N51 C52 H52 . 118.4
C53 C52 H52 . 118.4
C54 C53 C52 . 119.61(19)
C54 C53 H53 . 120.2
C52 C53 H53 . 120.2
C55 C54 C53 . 117.03(18)
C55 C54 C57 . 118.5(2)
C53 C54 C57 . 124.5(2)
C56 C55 C54 . 119.76(19)
C56 C55 H55 . 120.1
C54 C55 H55 . 120.1
N51 C56 C55 . 123.97(19)
N51 C56 H56 . 118.0
C55 C56 H56 . 118.0
C67 C57 C54 . 115.2(2)
C67 C57 H57A . 108.5
C54 C57 H57A . 108.5
C67 C57 H57B . 108.5
C54 C57 H57B . 108.5
H57A C57 H57B . 107.5
C66 N61 C62 . 116.91(18)
C66 N61 I2 2_675 115.46(14)
C62 N61 I2 2_675 127.63(15)
N61 C62 C63 . 123.3(2)
N61 C62 H62 . 118.4
C63 C62 H62 . 118.4
C64 C63 C62 . 119.9(2)
C64 C63 H63 . 120.1
C62 C63 H63 . 120.1
C63 C64 C65 . 117.1(2)
C63 C64 C67 . 120.6(3)
C65 C64 C67 . 122.2(3)
C66 C65 C64 . 119.6(2)
C66 C65 H65 . 120.2
C64 C65 H65 . 120.2
N61 C66 C65 . 123.2(2)
N61 C66 H66 . 118.4
C65 C66 H66 . 118.4
C57 C67 C64 . 115.1(2)
C57 C67 H67A . 108.5
C64 C67 H67A . 108.5
C57 C67 H67B . 108.5
C64 C67 H67B . 108.5
H67A C67 H67B . 107.5

loop_
_geom_bond_atom_site_label_1
_geom_bond_atom_site_label_2
_geom_bond_site_symmetry_2
_geom_bond_distance
C11 C24 . 1.395(2)
C11 C16 . 1.434(2)
C11 C12 . 1.441(3)
C12 C13 . 1.377(3)
C12 C31 . 1.432(3)
C13 C14 . 1.417(3)
C13 H13 . 0.9500
C14 C15 . 1.357(3)
C14 H14 . 0.9500
C15 C16 . 1.430(3)
C15 H15 . 0.9500
C16 C17 . 1.390(3)
C17 C18 . 1.396(3)
C17 H17 . 0.9500
C18 C19 . 1.428(3)
C18 C23 . 1.436(2)
C19 C20 . 1.361(3)
C19 H19 . 0.9500
C20 C21 . 1.412(3)
C20 H20 . 0.9500
C21 C22 . 1.379(3)
C21 H21 . 0.9500
C22 C41 . 1.430(2)
C22 C23 . 1.441(2)
C23 C24 . 1.396(3)
C24 H24 . 0.9500
C31 C32 . 1.206(3)
C32 I1 . 2.016(2)
I1 N51 . 2.8088(18)
C41 C42 . 1.206(3)
C42 I2 . 2.0219(19)
N51 C56 . 1.333(3)
N51 C52 . 1.337(3)
C52 C53 . 1.387(3)
C52 H52 . 0.9500
C53 C54 . 1.384(3)
C53 H53 . 0.9500
C54 C55 . 1.378(3)
C54 C57 . 1.513(3)
C55 C56 . 1.375(3)
C55 H55 . 0.9500
C56 H56 . 0.9500
C57 C67 . 1.446(4)
C57 H57A . 0.9900
C57 H57B . 0.9900
N61 C66 . 1.336(3)
N61 C62 . 1.336(3)
N61 I2 2_675 2.7614(17)
C62 C63 . 1.384(3)
C62 H62 . 0.9500
C63 C64 . 1.372(4)
C63 H63 . 0.9500
C64 C65 . 1.390(4)
C64 C67 . 1.502(3)
C65 C66 . 1.381(3)
C65 H65 . 0.9500
C66 H66 . 0.9500
C67 H67A . 0.9900
C67 H67B . 0.9900

loop_
_geom_torsion_atom_site_label_1
_geom_torsion_atom_site_label_2
_geom_torsion_atom_site_label_3
_geom_torsion_atom_site_label_4
_geom_torsion_site_symmetry_1
_geom_torsion
C24 C11 C12 C13 . 178.56(17)
C16 C11 C12 C13 . -0.9(3)
C24 C11 C12 C31 . -2.9(3)
C16 C11 C12 C31 . 177.58(16)
C31 C12 C13 C14 . -178.52(17)
C11 C12 C13 C14 . 0.0(3)
C12 C13 C14 C15 . 0.8(3)
C13 C14 C15 C16 . -0.6(3)
C14 C15 C16 C17 . -179.75(19)
C14 C15 C16 C11 . -0.3(3)
C24 C11 C16 C17 . 1.0(3)
C12 C11 C16 C17 . -179.48(17)
C24 C11 C16 C15 . -178.41(17)
C12 C11 C16 C15 . 1.1(3)
C15 C16 C17 C18 . 178.63(18)
C11 C16 C17 C18 . -0.8(3)
C16 C17 C18 C19 . -179.57(18)
C16 C17 C18 C23 . -0.4(3)
C17 C18 C19 C20 . 179.35(19)
C23 C18 C19 C20 . 0.1(3)
C18 C19 C20 C21 . -0.8(3)
C19 C20 C21 C22 . 0.1(3)
C20 C21 C22 C41 . -178.04(18)
C20 C21 C22 C23 . 1.3(3)
C17 C18 C23 C24 . 1.3(3)
C19 C18 C23 C24 . -179.45(17)
C17 C18 C23 C22 . -178.06(16)
C19 C18 C23 C22 . 1.2(3)
C21 C22 C23 C24 . 178.76(17)
C41 C22 C23 C24 . -1.9(3)
C21 C22 C23 C18 . -1.9(3)
C41 C22 C23 C18 . 177.47(16)
C16 C11 C24 C23 . -0.1(3)
C12 C11 C24 C23 . -179.55(16)
C18 C23 C24 C11 . -1.1(3)
C22 C23 C24 C11 . 178.26(16)
C56 N51 C52 C53 . -1.1(3)
I1 N51 C52 C53 . -177.91(16)
N51 C52 C53 C54 . 0.5(3)
C52 C53 C54 C55 . 0.8(3)
C52 C53 C54 C57 . 179.5(2)
C53 C54 C55 C56 . -1.5(3)
C57 C54 C55 C56 . 179.7(2)
C52 N51 C56 C55 . 0.3(3)
I1 N51 C56 C55 . 177.58(16)
C54 C55 C56 N51 . 1.0(3)
C55 C54 C57 C67 . 134.6(3)
C53 C54 C57 C67 . -44.1(4)
C66 N61 C62 C63 . 0.4(3)
I2 N61 C62 C63 2_675 -178.46(17)
N61 C62 C63 C64 . -0.8(4)
C62 C63 C64 C65 . 0.5(4)
C62 C63 C64 C67 . 179.2(3)
C63 C64 C65 C66 . 0.1(4)
C67 C64 C65 C66 . -178.5(3)
C62 N61 C66 C65 . 0.3(3)
I2 N61 C66 C65 2_675 179.28(18)
C64 C65 C66 N61 . -0.5(4)
C54 C57 C67 C64 . -178.0(3)
C63 C64 C67 C57 . 119.9(4)
C65 C64 C67 C57 . -61.5(5)
